data_7047205
loop_
_publ_author_name
'Lau, Nathanael'
'Sano, Yohei'
'Ziller, Joseph W.'
'Borovik, A. S.'

_publ_section_title
;
 Modular bimetallic complexes with a sulfonamido-based ligand.
;
_journal_issue 35
_journal_name_full 'Dalton transactions (Cambridge, England : 2003)'
_journal_page_first 12362
_journal_page_last 12372
_journal_paper_doi 10.1039/c8dt02455c
_journal_volume 47
_journal_year 2018
_chemical_formula_sum 'C46 H78 Cl2 F3 Fe2 N8 O10 S4'
_chemical_formula_weight 1271.00
_chemical_name_systematic '[(en)2Fe(II)-(\m-OH)-Fe(III)MST]OTf'
_space_group_crystal_system triclinic
_space_group_IT_number 2
_space_group_name_Hall '-P 1'
_space_group_name_H-M_alt 'P -1'
_symmetry_space_group_name_Hall '-P 1'
_symmetry_space_group_name_H-M 'P -1'
_atom_sites_solution_hydrogens geom
_atom_sites_solution_primary dual
_atom_sites_solution_secondary difmap
_audit_creation_method SHELXL-2014/7
_audit_update_record
;
2017-06-08 deposited with the CCDC.
2018-08-01 downloaded from the CCDC.
;
_cell_angle_alpha 107.8561(11)
_cell_angle_beta 94.8064(12)
_cell_angle_gamma 97.9985(10)
_cell_formula_units_Z 2
_cell_length_a 9.0701(8)
_cell_length_b 17.9865(15)
_cell_length_c 18.8049(16)
_cell_measurement_reflns_used 8562
_cell_measurement_temperature 133(2)
_cell_measurement_theta_max 28.18
_cell_measurement_theta_min 2.29
_cell_volume 2865.5(4)
_computing_cell_refinement 'Bruker SAINT 8.34a, 2013'
_computing_data_collection 'Bruker APEX2 2014.11-0, 2014'
_computing_data_reduction 'Bruker SAINT 8.34a, 2013'
_computing_molecular_graphics 'Bruker SHELXTL'
_computing_publication_material 'Bruker SHELXTL'
_computing_structure_refinement 'SHELXL-2014/7 (Sheldrick, 2014)'
_computing_structure_solution 'Bruker SHELXTL 2014/4'
_diffrn_ambient_temperature 133(2)
_diffrn_measured_fraction_theta_full 0.978
_diffrn_measured_fraction_theta_max 0.906
_diffrn_measurement_device_type 'Bruker SMART APEX II CCD'
_diffrn_measurement_method '\f and \w scans'
_diffrn_radiation_type MoK\a
_diffrn_radiation_wavelength 0.71073
_diffrn_reflns_av_R_equivalents 0.0178
_diffrn_reflns_av_unetI/netI 0.0347
_diffrn_reflns_Laue_measured_fraction_full 0.978
_diffrn_reflns_Laue_measured_fraction_max 0.906
_diffrn_reflns_limit_h_max 12
_diffrn_reflns_limit_h_min -11
_diffrn_reflns_limit_k_max 23
_diffrn_reflns_limit_k_min -20
_diffrn_reflns_limit_l_max 24
_diffrn_reflns_limit_l_min -24
_diffrn_reflns_number 21437
_diffrn_reflns_point_group_measured_fraction_full 0.978
_diffrn_reflns_point_group_measured_fraction_max 0.906
_diffrn_reflns_theta_full 25.500
_diffrn_reflns_theta_max 28.302
_diffrn_reflns_theta_min 1.208
_diffrn_source 'fine-focus sealed tube'
_exptl_absorpt_coefficient_mu 0.815
_exptl_absorpt_correction_T_max 0.8015
_exptl_absorpt_correction_T_min 0.7194
_exptl_absorpt_correction_type multi-scan
_exptl_absorpt_process_details 'Bruker SADABS 2014/5'
_exptl_crystal_colour red
_exptl_crystal_density_diffrn 1.473
_exptl_crystal_density_meas ?
_exptl_crystal_density_method not_measured
_exptl_crystal_description irregular
_exptl_crystal_F_000 1334
_exptl_crystal_recrystallization_method 'Re-crystallisation from solvent: THF/Methylcyclohexane'
_exptl_crystal_size_max 0.285
_exptl_crystal_size_mid 0.209
_exptl_crystal_size_min 0.152
_refine_diff_density_max 2.005
_refine_diff_density_min -1.142
_refine_diff_density_rms 0.091
_refine_ls_extinction_method none
_refine_ls_goodness_of_fit_ref 1.029
_refine_ls_hydrogen_treatment constr
_refine_ls_matrix_type full
_refine_ls_number_parameters 686
_refine_ls_number_reflns 12888
_refine_ls_number_restraints 0
_refine_ls_restrained_S_all 1.029
_refine_ls_R_factor_all 0.0606
_refine_ls_R_factor_gt 0.0474
_refine_ls_shift/su_max 0.001
_refine_ls_shift/su_mean 0.000
_refine_ls_structure_factor_coef Fsqd
_refine_ls_weighting_details 'w=1/[\s^2^(Fo^2^)+(0.0692P)^2^+4.5222P] where P=(Fo^2^+2Fc^2^)/3'
_refine_ls_weighting_scheme calc
_refine_ls_wR_factor_gt 0.1229
_refine_ls_wR_factor_ref 0.1326
_reflns_Friedel_coverage 0.000
_reflns_number_gt 10581
_reflns_number_total 12888
_reflns_threshold_expression 'I > 2\s(I)'
_cod_data_source_file c8dt02455c2.cif
_cod_data_source_block asb501
_cod_depositor_comments
;
The following automatic conversions were performed:

'_exptl_crystal_density_meas' value 'not_measured' was changed to '?'
- the value is perceived as not measured.

Automatic conversion script
Id: cif_fix_values 4973 2017-02-22 13:04:09Z antanas 

 Adding full bibliography for 7047202--7047208.cif.
;
_cod_database_code 7047205
_shelx_shelxl_version_number 2014/7
_shelx_space_group_comment
; 
The symmetry employed for this shelxl refinement is uniquely defined 
by the following loop, which should always be used as a source of 
symmetry information in preference to the above space-group names. 
They are only intended as comments. 
;
_shelx_estimated_absorpt_t_min 0.801
_shelx_estimated_absorpt_t_max 0.886

loop_
_space_group_symop_operation_xyz
'x, y, z'
'-x, -y, -z'

loop_
_atom_site_label
_atom_site_type_symbol
_atom_site_fract_x
_atom_site_fract_y
_atom_site_fract_z
_atom_site_U_iso_or_equiv
_atom_site_adp_type
_atom_site_occupancy
_atom_site_site_symmetry_order
_atom_site_calc_flag
_atom_site_refinement_flags_posn
_atom_site_refinement_flags_adp
Fe1 Fe 0.60448(4) 0.73863(2) 0.65748(2) 0.01141(9) Uani 1 1 d . .
Fe2 Fe 0.79220(4) 0.88952(2) 0.61298(2) 0.01398(9) Uani 1 1 d . .
S1 S 0.88808(7) 0.63989(4) 0.63028(4) 0.01508(13) Uani 1 1 d . .
S2 S 0.46857(8) 0.85653(4) 0.79515(4) 0.01911(15) Uani 1 1 d . .
S3 S 0.48941(7) 0.77982(4) 0.50525(3) 0.01294(13) Uani 1 1 d . .
O1 O 0.7456(2) 0.82186(11) 0.66480(10) 0.0161(4) Uani 1 1 d . .
O2 O 0.9734(2) 0.71889(12) 0.64959(12) 0.0201(4) Uani 1 1 d . .
O3 O 0.9058(2) 0.58600(13) 0.55826(11) 0.0227(4) Uani 1 1 d . .
O4 O 0.5340(3) 0.91525(13) 0.76396(12) 0.0285(5) Uani 1 1 d . .
O5 O 0.3065(2) 0.84227(15) 0.78903(12) 0.0287(5) Uani 1 1 d . .
O6 O 0.6490(2) 0.81518(11) 0.51541(10) 0.0150(4) Uani 1 1 d . .
O7 O 0.3902(2) 0.83676(12) 0.50797(11) 0.0184(4) Uani 1 1 d . .
N1 N 0.4121(2) 0.63417(13) 0.64743(13) 0.0148(4) Uani 1 1 d . .
N2 N 0.7141(2) 0.64510(13) 0.63627(13) 0.0157(4) Uani 1 1 d . .
N3 N 0.5295(2) 0.77612(14) 0.75833(12) 0.0153(4) Uani 1 1 d . .
N4 N 0.4655(2) 0.73592(14) 0.56541(12) 0.0146(4) Uani 1 1 d . .
N5 N 0.8344(3) 0.97048(14) 0.54458(13) 0.0184(5) Uani 1 1 d . .
H5A H 0.9174 1.0080 0.5667 0.022 Uiso 1 1 calc R U
H5B H 0.8506 0.9424 0.4975 0.022 Uiso 1 1 calc R U
N6 N 0.6245(3) 0.96444(14) 0.64263(13) 0.0184(5) Uani 1 1 d . .
H6A H 0.5320 0.9360 0.6208 0.022 Uiso 1 1 calc R U
H6B H 0.6250 0.9804 0.6935 0.022 Uiso 1 1 calc R U
N7 N 0.9701(3) 0.96164(14) 0.70120(13) 0.0185(5) Uani 1 1 d . .
H7A H 0.9946 1.0106 0.6966 0.022 Uiso 1 1 calc R U
H7B H 0.9406 0.9673 0.7474 0.022 Uiso 1 1 calc R U
N8 N 0.9782(3) 0.83785(14) 0.56678(13) 0.0187(5) Uani 1 1 d . .
H8A H 0.9750 0.7888 0.5714 0.022 Uiso 1 1 calc R U
H8B H 0.9733 0.8330 0.5170 0.022 Uiso 1 1 calc R U
C1 C 0.4826(3) 0.56449(17) 0.64501(17) 0.0206(6) Uani 1 1 d . .
H1A H 0.4093 0.5154 0.6188 0.025 Uiso 1 1 calc R U
H1B H 0.5126 0.5650 0.6970 0.025 Uiso 1 1 calc R U
C2 C 0.6189(3) 0.56526(16) 0.60429(17) 0.0207(6) Uani 1 1 d . .
H2A H 0.6763 0.5243 0.6109 0.025 Uiso 1 1 calc R U
H2B H 0.5876 0.5535 0.5497 0.025 Uiso 1 1 calc R U
C3 C 0.3357(3) 0.65806(18) 0.71530(16) 0.0190(6) Uani 1 1 d . .
H3A H 0.2888 0.6106 0.7266 0.023 Uiso 1 1 calc R U
H3B H 0.2562 0.6882 0.7071 0.023 Uiso 1 1 calc R U
C4 C 0.4543(3) 0.70967(18) 0.78038(16) 0.0200(6) Uani 1 1 d . .
H4A H 0.4067 0.7304 0.8262 0.024 Uiso 1 1 calc R U
H4B H 0.5288 0.6780 0.7914 0.024 Uiso 1 1 calc R U
C5 C 0.3114(3) 0.62004(17) 0.57702(15) 0.0169(5) Uani 1 1 d . .
H5C H 0.2089 0.5961 0.5815 0.020 Uiso 1 1 calc R U
H5D H 0.3479 0.5827 0.5344 0.020 Uiso 1 1 calc R U
C6 C 0.3074(3) 0.69796(16) 0.56222(15) 0.0158(5) Uani 1 1 d . .
H6C H 0.2508 0.6885 0.5120 0.019 Uiso 1 1 calc R U
H6D H 0.2574 0.7328 0.6008 0.019 Uiso 1 1 calc R U
C7 C 0.9492(3) 0.59923(17) 0.70196(16) 0.0164(5) Uani 1 1 d . .
C8 C 0.9818(3) 0.52137(17) 0.68334(17) 0.0200(6) Uani 1 1 d . .
C9 C 1.0364(3) 0.4968(2) 0.7429(2) 0.0276(7) Uani 1 1 d . .
H9 H 1.0601 0.4449 0.7315 0.033 Uiso 1 1 calc R U
C10 C 1.0572(4) 0.5444(2) 0.8174(2) 0.0325(7) Uani 1 1 d . .
C11 C 1.0216(3) 0.6203(2) 0.83366(18) 0.0295(7) Uani 1 1 d . .
H11 H 1.0348 0.6535 0.8847 0.035 Uiso 1 1 calc R U
C12 C 0.9674(3) 0.64896(18) 0.77780(16) 0.0211(6) Uani 1 1 d . .
C13 C 0.9626(3) 0.46158(18) 0.60551(18) 0.0247(6) Uani 1 1 d . .
H13A H 0.8604 0.4559 0.5807 0.037 Uiso 1 1 calc R U
H13B H 0.9800 0.4103 0.6093 0.037 Uiso 1 1 calc R U
H13C H 1.0351 0.4797 0.5759 0.037 Uiso 1 1 calc R U
C14 C 1.1150(5) 0.5148(3) 0.8798(3) 0.0556(12) Uani 1 1 d . .
H14A H 1.0301 0.4959 0.9025 0.083 Uiso 1 1 calc R U
H14B H 1.1832 0.5582 0.9184 0.083 Uiso 1 1 calc R U
H14C H 1.1690 0.4712 0.8589 0.083 Uiso 1 1 calc R U
C15 C 0.9337(3) 0.73239(19) 0.80269(17) 0.0265(6) Uani 1 1 d . .
H15A H 1.0100 0.7676 0.7887 0.040 Uiso 1 1 calc R U
H15B H 0.9348 0.7509 0.8575 0.040 Uiso 1 1 calc R U
H15C H 0.8344 0.7328 0.7780 0.040 Uiso 1 1 calc R U
C16 C 0.5415(3) 0.88718(17) 0.89309(15) 0.0197(6) Uani 1 1 d . .
C17 C 0.6968(3) 0.91625(18) 0.91302(16) 0.0238(6) Uani 1 1 d . .
C18 C 0.7558(4) 0.9396(2) 0.98846(18) 0.0300(7) Uani 1 1 d . .
H18 H 0.8602 0.9601 1.0025 0.036 Uiso 1 1 calc R U
C19 C 0.6674(4) 0.9343(2) 1.04482(17) 0.0300(7) Uani 1 1 d . .
C20 C 0.5164(4) 0.90496(19) 1.02318(17) 0.0276(7) Uani 1 1 d . .
H20 H 0.4554 0.9010 1.0610 0.033 Uiso 1 1 calc R U
C21 C 0.4486(4) 0.88090(19) 0.94876(17) 0.0248(6) Uani 1 1 d . .
C22 C 0.8052(4) 0.9255(2) 0.85774(18) 0.0300(7) Uani 1 1 d . .
H22A H 0.7793 0.8801 0.8112 0.045 Uiso 1 1 calc R U
H22B H 0.9079 0.9277 0.8801 0.045 Uiso 1 1 calc R U
H22C H 0.7983 0.9746 0.8462 0.045 Uiso 1 1 calc R U
C23 C 0.7359(5) 0.9603(2) 1.12621(19) 0.0403(9) Uani 1 1 d . .
H23A H 0.6572 0.9538 1.1576 0.060 Uiso 1 1 calc R U
H23B H 0.7836 1.0162 1.1419 0.060 Uiso 1 1 calc R U
H23C H 0.8115 0.9279 1.1321 0.060 Uiso 1 1 calc R U
C24 C 0.2815(4) 0.8502(2) 0.93533(19) 0.0332(8) Uani 1 1 d . .
H24A H 0.2292 0.8840 0.9136 0.050 Uiso 1 1 calc R U
H24B H 0.2459 0.8510 0.9833 0.050 Uiso 1 1 calc R U
H24C H 0.2609 0.7958 0.9003 0.050 Uiso 1 1 calc R U
C25 C 0.4534(3) 0.70712(16) 0.41366(14) 0.0147(5) Uani 1 1 d . .
C26 C 0.3190(3) 0.69761(16) 0.36555(15) 0.0169(5) Uani 1 1 d . .
C27 C 0.2990(3) 0.63993(18) 0.29444(16) 0.0215(6) Uani 1 1 d . .
H27 H 0.2080 0.6319 0.2620 0.026 Uiso 1 1 calc R U
C28 C 0.4068(3) 0.59389(18) 0.26917(16) 0.0225(6) Uani 1 1 d . .
C29 C 0.5388(3) 0.60600(17) 0.31745(16) 0.0207(6) Uani 1 1 d . .
H29 H 0.6146 0.5759 0.3003 0.025 Uiso 1 1 calc R U
C30 C 0.5645(3) 0.66080(16) 0.39034(15) 0.0160(5) Uani 1 1 d . .
C31 C 0.1929(3) 0.74419(18) 0.38347(17) 0.0225(6) Uani 1 1 d . .
H31A H 0.1636 0.7436 0.4323 0.034 Uiso 1 1 calc R U
H31B H 0.1065 0.7202 0.3442 0.034 Uiso 1 1 calc R U
H31C H 0.2268 0.7991 0.3856 0.034 Uiso 1 1 calc R U
C32 C 0.3787(4) 0.5313(2) 0.19238(18) 0.0369(8) Uani 1 1 d . .
H32A H 0.4725 0.5123 0.1799 0.055 Uiso 1 1 calc R U
H32B H 0.3423 0.5541 0.1546 0.055 Uiso 1 1 calc R U
H32C H 0.3031 0.4869 0.1928 0.055 Uiso 1 1 calc R U
C33 C 0.7107(3) 0.66547(18) 0.43765(16) 0.0212(6) Uani 1 1 d . .
H33A H 0.7823 0.7115 0.4375 0.032 Uiso 1 1 calc R U
H33B H 0.7521 0.6170 0.4167 0.032 Uiso 1 1 calc R U
H33C H 0.6925 0.6708 0.4895 0.032 Uiso 1 1 calc R U
C34 C 0.7008(3) 1.00882(18) 0.53994(16) 0.0215(6) Uani 1 1 d . .
H34A H 0.6181 0.9708 0.5037 0.026 Uiso 1 1 calc R U
H34B H 0.7259 1.0551 0.5225 0.026 Uiso 1 1 calc R U
C35 C 0.6532(3) 1.03500(17) 0.61763(16) 0.0205(6) Uani 1 1 d . .
H35A H 0.7335 1.0755 0.6532 0.025 Uiso 1 1 calc R U
H35B H 0.5610 1.0585 0.6161 0.025 Uiso 1 1 calc R U
C36 C 1.1006(3) 0.91971(18) 0.69210(16) 0.0218(6) Uani 1 1 d . .
H36A H 1.0840 0.8742 0.7113 0.026 Uiso 1 1 calc R U
H36B H 1.1928 0.9561 0.7213 0.026 Uiso 1 1 calc R U
C37 C 1.1189(3) 0.89061(18) 0.60892(16) 0.0216(6) Uani 1 1 d . .
H37A H 1.1400 0.9363 0.5902 0.026 Uiso 1 1 calc R U
H37B H 1.2041 0.8613 0.6017 0.026 Uiso 1 1 calc R U
Cl1 Cl 1.23256(19) 0.69877(9) 0.11439(7) 0.0777(4) Uani 1 1 d . .
Cl2 Cl 1.29807(14) 0.87244(8) 0.18058(6) 0.0567(3) Uani 1 1 d . .
C39 C 1.2327(5) 0.7807(3) 0.1945(2) 0.0482(10) Uani 1 1 d . .
H39A H 1.2975 0.7759 0.2373 0.058 Uiso 1 1 calc R U
H39B H 1.1294 0.7804 0.2078 0.058 Uiso 1 1 calc R U
S4 S 0.88103(8) 0.82821(5) 0.32437(4) 0.02472(16) Uani 1 1 d . .
O8 O 0.9175(3) 0.8647(2) 0.40401(14) 0.0490(8) Uani 1 1 d . .
O9 O 0.8582(3) 0.74244(14) 0.29882(15) 0.0368(6) Uani 1 1 d . .
O10 O 0.9727(3) 0.86444(14) 0.28143(15) 0.0358(6) Uani 1 1 d . .
C38 C 0.6953(4) 0.8492(2) 0.30284(19) 0.0295(7) Uani 1 1 d . .
F1 F 0.6982(2) 0.92770(13) 0.32340(15) 0.0491(6) Uani 1 1 d . .
F2 F 0.6476(3) 0.82032(17) 0.22958(13) 0.0564(7) Uani 1 1 d . .
F3 F 0.5945(2) 0.81939(15) 0.33796(16) 0.0516(7) Uani 1 1 d . .
C40 C 0.9227(5) 0.7840(3) 0.0378(3) 0.0569(12) Uani 1 1 d . .
H40A H 0.9819 0.7449 0.0118 0.085 Uiso 1 1 calc R U
H40B H 0.9727 0.8121 0.0893 0.085 Uiso 1 1 calc R U
H40C H 0.9141 0.8221 0.0107 0.085 Uiso 1 1 calc R U
C41 C 0.7692(5) 0.7426(3) 0.0405(2) 0.0472(10) Uani 1 1 d . .
H41 H 0.7159 0.7833 0.0719 0.057 Uiso 1 1 calc R U
C42 C 0.7752(5) 0.6787(3) 0.0786(3) 0.0496(10) Uani 1 1 d . .
H42A H 0.8319 0.6388 0.0502 0.060 Uiso 1 1 calc R U
H42B H 0.8295 0.7034 0.1303 0.060 Uiso 1 1 calc R U
C43 C 0.6188(5) 0.6375(3) 0.0824(3) 0.0504(10) Uani 1 1 d . .
H43A H 0.5660 0.6760 0.1159 0.060 Uiso 1 1 calc R U
H43B H 0.6277 0.5943 0.1041 0.060 Uiso 1 1 calc R U
C44 C 0.5273(5) 0.6030(3) 0.0040(2) 0.0504(10) Uani 1 1 d . .
H44A H 0.5738 0.5597 -0.0273 0.060 Uiso 1 1 calc R U
H44B H 0.4245 0.5797 0.0086 0.060 Uiso 1 1 calc R U
C45 C 0.5178(5) 0.6629(3) -0.0348(2) 0.0483(10) Uani 1 1 d . .
H45A H 0.4577 0.7019 -0.0079 0.058 Uiso 1 1 calc R U
H45B H 0.4658 0.6364 -0.0868 0.058 Uiso 1 1 calc R U
C46 C 0.6750(5) 0.7065(3) -0.0376(2) 0.0468(10) Uani 1 1 d . .
H46A H 0.7290 0.6688 -0.0712 0.056 Uiso 1 1 calc R U
H46B H 0.6638 0.7493 -0.0595 0.056 Uiso 1 1 calc R U

loop_
_atom_site_aniso_label
_atom_site_aniso_U_11
_atom_site_aniso_U_22
_atom_site_aniso_U_33
_atom_site_aniso_U_23
_atom_site_aniso_U_13
_atom_site_aniso_U_12
Fe1 0.01017(17) 0.01160(19) 0.01176(17) 0.00325(14) 0.00161(13) 0.00067(13)
Fe2 0.01328(18) 0.0157(2) 0.01245(18) 0.00383(15) 0.00268(13) 0.00184(14)
S1 0.0109(3) 0.0164(3) 0.0182(3) 0.0055(3) 0.0024(2) 0.0029(2)
S2 0.0225(3) 0.0226(4) 0.0157(3) 0.0080(3) 0.0068(2) 0.0086(3)
S3 0.0124(3) 0.0129(3) 0.0125(3) 0.0037(2) 0.0013(2) 0.0001(2)
O1 0.0164(9) 0.0156(10) 0.0144(9) 0.0044(7) 0.0021(7) -0.0026(7)
O2 0.0129(9) 0.0182(10) 0.0303(11) 0.0105(9) 0.0021(8) 0.0006(7)
O3 0.0225(10) 0.0272(12) 0.0197(10) 0.0059(9) 0.0061(8) 0.0104(9)
O4 0.0442(13) 0.0263(12) 0.0230(11) 0.0138(9) 0.0152(10) 0.0134(10)
O5 0.0224(11) 0.0423(14) 0.0248(11) 0.0119(10) 0.0046(8) 0.0137(10)
O6 0.0133(9) 0.0151(9) 0.0134(9) 0.0025(7) 0.0015(7) -0.0033(7)
O7 0.0196(9) 0.0167(10) 0.0196(10) 0.0057(8) 0.0023(7) 0.0055(8)
N1 0.0114(10) 0.0147(11) 0.0186(11) 0.0066(9) 0.0019(8) 0.0004(8)
N2 0.0097(10) 0.0140(11) 0.0209(11) 0.0026(9) 0.0014(8) 0.0010(8)
N3 0.0165(10) 0.0162(11) 0.0123(10) 0.0040(9) 0.0026(8) 0.0008(9)
N4 0.0099(10) 0.0183(12) 0.0153(10) 0.0073(9) 0.0005(8) -0.0021(8)
N5 0.0171(11) 0.0211(12) 0.0152(11) 0.0052(9) 0.0025(9) -0.0010(9)
N6 0.0196(11) 0.0180(12) 0.0194(11) 0.0078(10) 0.0066(9) 0.0025(9)
N7 0.0227(12) 0.0171(12) 0.0136(11) 0.0035(9) 0.0042(9) -0.0016(9)
N8 0.0190(11) 0.0176(12) 0.0175(11) 0.0024(9) 0.0042(9) 0.0028(9)
C1 0.0148(12) 0.0156(14) 0.0311(15) 0.0088(12) 0.0000(11) 0.0005(10)
C2 0.0162(13) 0.0113(13) 0.0295(15) 0.0007(11) -0.0007(11) 0.0010(10)
C3 0.0137(12) 0.0236(15) 0.0215(14) 0.0105(12) 0.0058(10) 0.0000(10)
C4 0.0202(13) 0.0236(15) 0.0175(13) 0.0103(12) 0.0041(10) -0.0009(11)
C5 0.0123(12) 0.0175(14) 0.0183(13) 0.0043(11) 0.0001(10) -0.0014(10)
C6 0.0099(11) 0.0191(14) 0.0187(13) 0.0076(11) 0.0012(9) 0.0004(10)
C7 0.0079(11) 0.0187(14) 0.0224(13) 0.0083(11) 0.0005(9) -0.0010(10)
C8 0.0097(12) 0.0195(14) 0.0321(15) 0.0118(12) 0.0027(10) -0.0005(10)
C9 0.0169(13) 0.0270(17) 0.0449(19) 0.0223(15) -0.0001(12) 0.0013(12)
C10 0.0242(15) 0.042(2) 0.0369(18) 0.0255(16) -0.0050(13) -0.0007(14)
C11 0.0229(15) 0.0393(19) 0.0241(15) 0.0114(14) -0.0021(12) -0.0016(13)
C12 0.0130(12) 0.0250(16) 0.0232(14) 0.0074(12) 0.0003(10) -0.0017(11)
C13 0.0186(13) 0.0197(15) 0.0361(17) 0.0078(13) 0.0068(12) 0.0053(11)
C14 0.058(3) 0.063(3) 0.054(3) 0.040(2) -0.016(2) 0.005(2)
C15 0.0248(15) 0.0270(17) 0.0214(14) -0.0002(12) -0.0006(11) 0.0041(12)
C16 0.0282(14) 0.0159(14) 0.0137(12) 0.0028(11) 0.0056(11) 0.0026(11)
C17 0.0291(15) 0.0203(15) 0.0172(13) 0.0021(12) 0.0046(11) -0.0032(12)
C18 0.0292(16) 0.0289(18) 0.0226(15) 0.0015(13) -0.0008(12) -0.0078(13)
C19 0.0417(18) 0.0267(17) 0.0151(14) 0.0001(12) 0.0026(12) 0.0003(14)
C20 0.0392(17) 0.0256(17) 0.0165(14) 0.0049(12) 0.0105(12) 0.0005(13)
C21 0.0312(16) 0.0233(16) 0.0216(14) 0.0072(12) 0.0121(12) 0.0053(12)
C22 0.0291(16) 0.0304(18) 0.0219(15) 0.0010(13) 0.0077(12) -0.0085(13)
C23 0.054(2) 0.040(2) 0.0187(16) 0.0045(15) 0.0002(15) -0.0029(17)
C24 0.0294(17) 0.046(2) 0.0266(16) 0.0127(15) 0.0146(13) 0.0068(15)
C25 0.0161(12) 0.0128(13) 0.0140(12) 0.0042(10) 0.0020(9) -0.0012(10)
C26 0.0173(12) 0.0162(13) 0.0176(13) 0.0081(11) 0.0016(10) -0.0010(10)
C27 0.0216(14) 0.0218(15) 0.0172(13) 0.0058(12) -0.0033(10) -0.0044(11)
C28 0.0283(15) 0.0208(15) 0.0144(13) 0.0037(11) 0.0022(11) -0.0042(12)
C29 0.0249(14) 0.0176(14) 0.0189(13) 0.0047(11) 0.0074(11) 0.0018(11)
C30 0.0178(12) 0.0128(13) 0.0167(12) 0.0055(10) 0.0016(10) -0.0013(10)
C31 0.0178(13) 0.0234(15) 0.0263(15) 0.0097(12) -0.0033(11) 0.0038(11)
C32 0.046(2) 0.034(2) 0.0199(16) -0.0026(14) -0.0011(14) 0.0010(16)
C33 0.0185(13) 0.0197(15) 0.0238(14) 0.0039(12) 0.0012(11) 0.0058(11)
C34 0.0260(14) 0.0214(15) 0.0196(14) 0.0101(12) 0.0025(11) 0.0048(12)
C35 0.0252(14) 0.0171(14) 0.0224(14) 0.0096(12) 0.0059(11) 0.0056(11)
C36 0.0201(13) 0.0211(15) 0.0214(14) 0.0059(12) -0.0045(11) 0.0014(11)
C37 0.0167(13) 0.0209(15) 0.0243(14) 0.0037(12) 0.0043(11) 0.0014(11)
Cl1 0.1038(11) 0.0767(9) 0.0523(7) 0.0055(6) 0.0125(7) 0.0489(8)
Cl2 0.0671(7) 0.0672(7) 0.0384(5) 0.0240(5) 0.0167(5) -0.0015(6)
C39 0.057(3) 0.053(3) 0.037(2) 0.0139(19) 0.0176(18) 0.011(2)
S4 0.0171(3) 0.0328(4) 0.0237(4) 0.0115(3) 0.0015(3) -0.0019(3)
O8 0.0307(13) 0.085(2) 0.0227(12) 0.0016(13) -0.0002(10) 0.0178(14)
O9 0.0324(13) 0.0267(13) 0.0492(15) 0.0116(12) -0.0014(11) 0.0035(10)
O10 0.0288(12) 0.0308(13) 0.0515(15) 0.0140(12) 0.0220(11) 0.0049(10)
C38 0.0258(15) 0.0313(18) 0.0341(17) 0.0156(15) 0.0051(13) 0.0020(13)
F1 0.0374(12) 0.0307(12) 0.0823(18) 0.0189(12) 0.0178(11) 0.0086(9)
F2 0.0563(15) 0.0719(18) 0.0359(12) 0.0100(12) -0.0154(11) 0.0237(13)
F3 0.0231(10) 0.0656(16) 0.0914(19) 0.0577(15) 0.0207(11) 0.0096(10)
C40 0.058(3) 0.064(3) 0.051(3) 0.021(2) 0.004(2) 0.016(2)
C41 0.057(3) 0.044(2) 0.039(2) 0.0143(19) 0.0001(18) 0.0045(19)
C42 0.050(2) 0.053(3) 0.048(2) 0.020(2) 0.0026(19) 0.012(2)
C43 0.060(3) 0.049(3) 0.048(2) 0.025(2) 0.007(2) 0.008(2)
C44 0.057(3) 0.042(2) 0.046(2) 0.0082(19) 0.010(2) 0.0025(19)
C45 0.052(2) 0.063(3) 0.033(2) 0.022(2) 0.0054(17) 0.008(2)
C46 0.054(2) 0.047(2) 0.039(2) 0.0179(19) 0.0013(18) 0.0026(19)

loop_
_atom_type_symbol
_atom_type_description
_atom_type_scat_dispersion_real
_atom_type_scat_dispersion_imag
_atom_type_scat_source
C C 0.0033 0.0016 'International Tables Vol C Tables 4.2.6.8 and 6.1.1.4'
H H 0.0000 0.0000 'International Tables Vol C Tables 4.2.6.8 and 6.1.1.4'
N N 0.0061 0.0033 'International Tables Vol C Tables 4.2.6.8 and 6.1.1.4'
O O 0.0106 0.0060 'International Tables Vol C Tables 4.2.6.8 and 6.1.1.4'
F F 0.0171 0.0103 'International Tables Vol C Tables 4.2.6.8 and 6.1.1.4'
S S 0.1246 0.1234 'International Tables Vol C Tables 4.2.6.8 and 6.1.1.4'
Cl Cl 0.1484 0.1585 'International Tables Vol C Tables 4.2.6.8 and 6.1.1.4'
Fe Fe 0.3463 0.8444 'International Tables Vol C Tables 4.2.6.8 and 6.1.1.4'

loop_
_geom_angle_atom_site_label_1
_geom_angle_atom_site_label_2
_geom_angle_atom_site_label_3
_geom_angle
O1 Fe1 N3 100.73(9)
O1 Fe1 N2 104.73(9)
N3 Fe1 N2 118.35(9)
O1 Fe1 N4 100.35(9)
N3 Fe1 N4 116.84(9)
N2 Fe1 N4 112.30(9)
O1 Fe1 N1 177.20(8)
N3 Fe1 N1 78.40(9)
N2 Fe1 N1 77.98(8)
N4 Fe1 N1 77.80(8)
O1 Fe2 O6 92.32(8)
O1 Fe2 N8 96.08(9)
O6 Fe2 N8 89.02(8)
O1 Fe2 N7 92.00(9)
O6 Fe2 N7 170.05(8)
N8 Fe2 N7 81.62(9)
O1 Fe2 N6 100.05(9)
O6 Fe2 N6 90.94(8)
N8 Fe2 N6 163.85(9)
N7 Fe2 N6 97.12(9)
O1 Fe2 N5 176.18(9)
O6 Fe2 N5 84.39(8)
N8 Fe2 N5 85.84(9)
N7 Fe2 N5 91.55(9)
N6 Fe2 N5 78.09(8)
O3 S1 O2 115.42(13)
O3 S1 N2 110.77(12)
O2 S1 N2 109.27(12)
O3 S1 C7 107.83(13)
O2 S1 C7 107.03(12)
N2 S1 C7 106.04(12)
O4 S2 O5 116.05(14)
O4 S2 N3 108.49(12)
O5 S2 N3 110.89(13)
O4 S2 C16 108.17(14)
O5 S2 C16 107.83(13)
N3 S2 C16 104.78(13)
O7 S3 O6 112.99(12)
O7 S3 N4 112.67(12)
O6 S3 N4 108.33(11)
O7 S3 C25 108.45(12)
O6 S3 C25 105.79(11)
N4 S3 C25 108.28(12)
Fe1 O1 Fe2 138.40(11)
S3 O6 Fe2 130.58(11)
C1 N1 C5 111.2(2)
C1 N1 C3 110.8(2)
C5 N1 C3 112.7(2)
C1 N1 Fe1 107.19(15)
C5 N1 Fe1 107.53(15)
C3 N1 Fe1 107.21(16)
C2 N2 S1 110.92(17)
C2 N2 Fe1 116.22(16)
S1 N2 Fe1 131.36(13)
C4 N3 S2 112.18(18)
C4 N3 Fe1 112.35(17)
S2 N3 Fe1 128.28(13)
C6 N4 S3 114.15(17)
C6 N4 Fe1 114.08(16)
S3 N4 Fe1 130.78(12)
C34 N5 Fe2 108.33(16)
C35 N6 Fe2 111.52(16)
C36 N7 Fe2 106.52(17)
C37 N8 Fe2 107.98(16)
N1 C1 C2 110.4(2)
N2 C2 C1 108.4(2)
N1 C3 C4 107.3(2)
N3 C4 C3 108.2(2)
N1 C5 C6 109.4(2)
N4 C6 C5 107.5(2)
C12 C7 C8 121.0(3)
C12 C7 S1 117.4(2)
C8 C7 S1 121.6(2)
C9 C8 C7 117.2(3)
C9 C8 C13 116.4(3)
C7 C8 C13 126.4(3)
C10 C9 C8 123.0(3)
C9 C10 C11 118.1(3)
C9 C10 C14 121.0(4)
C11 C10 C14 120.9(4)
C12 C11 C10 122.3(3)
C11 C12 C7 118.4(3)
C11 C12 C15 117.2(3)
C7 C12 C15 124.4(3)
C17 C16 C21 120.8(3)
C17 C16 S2 117.3(2)
C21 C16 S2 121.9(2)
C18 C17 C16 118.3(3)
C18 C17 C22 117.0(3)
C16 C17 C22 124.7(3)
C17 C18 C19 122.4(3)
C20 C19 C18 117.7(3)
C20 C19 C23 121.5(3)
C18 C19 C23 120.8(3)
C19 C20 C21 123.3(3)
C20 C21 C16 117.5(3)
C20 C21 C24 116.1(3)
C16 C21 C24 126.3(3)
C30 C25 C26 121.1(2)
C30 C25 S3 118.0(2)
C26 C25 S3 120.9(2)
C27 C26 C25 117.7(2)
C27 C26 C31 116.1(2)
C25 C26 C31 126.1(2)
C28 C27 C26 122.7(3)
C27 C28 C29 117.9(3)
C27 C28 C32 120.7(3)
C29 C28 C32 121.4(3)
C28 C29 C30 122.5(3)
C29 C30 C25 117.9(2)
C29 C30 C33 116.8(2)
C25 C30 C33 125.3(2)
N5 C34 C35 107.9(2)
N6 C35 C34 108.0(2)
N7 C36 C37 108.9(2)
N8 C37 C36 108.5(2)
Cl1 C39 Cl2 112.6(2)
O8 S4 O10 114.00(18)
O8 S4 O9 114.79(18)
O10 S4 O9 114.49(15)
O8 S4 C38 104.49(16)
O10 S4 C38 104.02(15)
O9 S4 C38 103.17(15)
F3 C38 F2 107.9(3)
F3 C38 F1 107.7(3)
F2 C38 F1 106.8(3)
F3 C38 S4 112.4(2)
F2 C38 S4 111.4(2)
F1 C38 S4 110.3(2)
C40 C41 C42 112.1(4)
C40 C41 C46 112.8(4)
C42 C41 C46 109.9(4)
C43 C42 C41 112.1(4)
C42 C43 C44 110.9(4)
C45 C44 C43 112.9(4)
C44 C45 C46 111.5(4)
C41 C46 C45 112.7(3)

loop_
_geom_bond_atom_site_label_1
_geom_bond_atom_site_label_2
_geom_bond_distance
Fe1 O1 1.7915(19)
Fe1 N3 2.018(2)
Fe1 N2 2.024(2)
Fe1 N4 2.038(2)
Fe1 N1 2.329(2)
Fe2 O1 1.8061(19)
Fe2 O6 2.1106(18)
Fe2 N8 2.156(2)
Fe2 N7 2.165(2)
Fe2 N6 2.166(2)
Fe2 N5 2.236(2)
S1 O3 1.440(2)
S1 O2 1.442(2)
S1 N2 1.605(2)
S1 C7 1.803(3)
S2 O4 1.441(2)
S2 O5 1.445(2)
S2 N3 1.596(2)
S2 C16 1.790(3)
S3 O7 1.4470(19)
S3 O6 1.4694(18)
S3 N4 1.579(2)
S3 C25 1.786(3)
N1 C1 1.475(3)
N1 C5 1.476(3)
N1 C3 1.479(3)
N2 C2 1.486(3)
N3 C4 1.480(3)
N4 C6 1.488(3)
N5 C34 1.485(4)
N6 C35 1.481(3)
N7 C36 1.483(4)
N8 C37 1.480(4)
C1 C2 1.509(4)
C3 C4 1.524(4)
C5 C6 1.515(4)
C7 C12 1.414(4)
C7 C8 1.415(4)
C8 C9 1.403(4)
C8 C13 1.506(4)
C9 C10 1.380(5)
C10 C11 1.394(5)
C10 C14 1.515(5)
C11 C12 1.388(4)
C12 C15 1.512(4)
C16 C17 1.408(4)
C16 C21 1.419(4)
C17 C18 1.386(4)
C17 C22 1.519(4)
C18 C19 1.400(4)
C19 C20 1.375(5)
C19 C23 1.506(4)
C20 C21 1.391(4)
C21 C24 1.511(4)
C25 C30 1.409(4)
C25 C26 1.413(4)
C26 C27 1.398(4)
C26 C31 1.510(4)
C27 C28 1.389(4)
C28 C29 1.389(4)
C28 C32 1.509(4)
C29 C30 1.400(4)
C30 C33 1.511(4)
C34 C35 1.511(4)
C36 C37 1.521(4)
Cl1 C39 1.754(4)
Cl2 C39 1.777(4)
S4 O8 1.427(3)
S4 O10 1.433(2)
S4 O9 1.447(3)
S4 C38 1.817(3)
C38 F3 1.319(4)
C38 F2 1.324(4)
C38 F1 1.341(4)
C40 C41 1.497(6)
C41 C42 1.534(6)
C41 C46 1.536(6)
C42 C43 1.524(6)
C43 C44 1.530(6)
C44 C45 1.482(6)
C45 C46 1.543(6)
